data_7200606
loop_
_publ_author_name
'Zhao, Xia-Xia'
'Ma, Jian-Ping'
'Shen, Da-Zhong'
'Dong, Yu-Bin'
'Huang, Ru-Qi'

_publ_section_title
;
 Bird-like spiro-metallacyclic complexes based on a bent oxadiazole
 bridging ligand
;
_journal_issue 7
_journal_name_full CrystEngComm
_journal_page_first 1281
_journal_paper_doi 10.1039/b818753n
_journal_volume 11
_journal_year 2009
_chemical_formula_sum 'C44 H40 Cl2 Mn N16 O3'
_chemical_formula_weight 966.76
_chemical_name_systematic
;
?
;
_space_group_IT_number 2
_symmetry_cell_setting triclinic
_symmetry_space_group_name_Hall '-P 1'
_symmetry_space_group_name_H-M 'P -1'
_atom_sites_solution_hydrogens geom
_atom_sites_solution_primary direct
_atom_sites_solution_secondary difmap
_audit_creation_method SHELXL-97
_cell_angle_alpha 91.563(3)
_cell_angle_beta 104.441(3)
_cell_angle_gamma 90.913(3)
_cell_formula_units_Z 1
_cell_length_a 9.215(2)
_cell_length_b 10.272(2)
_cell_length_c 12.167(3)
_cell_measurement_reflns_used 1577
_cell_measurement_temperature 298(2)
_cell_measurement_theta_max 26.407
_cell_measurement_theta_min 2.283
_cell_volume 1114.6(4)
_computing_cell_refinement 'Bruker SMART'
_computing_data_collection 'Bruker SMART'
_computing_data_reduction 'Bruker SAINT'
_computing_molecular_graphics 'Bruker SHELXTL'
_computing_publication_material 'Bruker SHELXTL'
_computing_structure_refinement 'SHELXL-97 (Sheldrick, 1997)'
_computing_structure_solution 'SHELXS-97 (Sheldrick, 1990)'
_diffrn_ambient_temperature 298(2)
_diffrn_measured_fraction_theta_full 0.980
_diffrn_measured_fraction_theta_max 0.980
_diffrn_measurement_device_type 'CCD area detector'
_diffrn_measurement_method 'phi and omega scans'
_diffrn_radiation_monochromator graphite
_diffrn_radiation_source 'fine-focus sealed tube'
_diffrn_radiation_type MoK\a
_diffrn_radiation_wavelength 0.71073
_diffrn_reflns_av_R_equivalents 0.0215
_diffrn_reflns_av_sigmaI/netI 0.0540
_diffrn_reflns_limit_h_max 10
_diffrn_reflns_limit_h_min -10
_diffrn_reflns_limit_k_max 12
_diffrn_reflns_limit_k_min -11
_diffrn_reflns_limit_l_max 14
_diffrn_reflns_limit_l_min -9
_diffrn_reflns_number 5429
_diffrn_reflns_theta_full 25.10
_diffrn_reflns_theta_max 25.10
_diffrn_reflns_theta_min 1.73
_exptl_absorpt_coefficient_mu 0.477
_exptl_absorpt_correction_T_max 0.9106
_exptl_absorpt_correction_T_min 0.7827
_exptl_absorpt_correction_type multi-scan
_exptl_absorpt_process_details sadabs
_exptl_crystal_colour colourless
_exptl_crystal_density_diffrn 1.440
_exptl_crystal_density_method 'not measured'
_exptl_crystal_description block
_exptl_crystal_F_000 499
_exptl_crystal_size_max 0.54
_exptl_crystal_size_mid 0.26
_exptl_crystal_size_min 0.20
_refine_diff_density_max 0.439
_refine_diff_density_min -0.267
_refine_diff_density_rms 0.065
_refine_ls_extinction_method none
_refine_ls_goodness_of_fit_ref 1.035
_refine_ls_hydrogen_treatment constr
_refine_ls_matrix_type full
_refine_ls_number_parameters 322
_refine_ls_number_reflns 3888
_refine_ls_number_restraints 4
_refine_ls_restrained_S_all 1.039
_refine_ls_R_factor_all 0.0596
_refine_ls_R_factor_gt 0.0476
_refine_ls_shift/su_max 0.000
_refine_ls_shift/su_mean 0.000
_refine_ls_structure_factor_coef Fsqd
_refine_ls_weighting_details 'calc w=1/[\s^2^(Fo^2^)+(0.0510P)^2^+0.4312P] where P=(Fo^2^+2Fc^2^)/3'
_refine_ls_weighting_scheme calc
_refine_ls_wR_factor_gt 0.1057
_refine_ls_wR_factor_ref 0.1138
_reflns_number_gt 3175
_reflns_number_total 3888
_reflns_threshold_expression >2sigma(I)
_cod_data_source_file b818753n.txt
_cod_data_source_block 60926bm
_cod_depositor_comments
;
The following automatic conversions were performed:
'_symmetry_cell_setting' value 'Triclinic' changed to 'triclinic'
according to '/home/saulius/struct/CIF-dictionaries/cif_core.dic'
dictionary named 'cif_core.dic' version 2.4.1 from 2010-06-29.

Automatic conversion script
Id: cif_fix_enum 1527 2010-12-29 10:47:43Z saulius 
;
_cod_original_sg_symbol_H-M P-1
_cod_database_code 7200606

loop_
_symmetry_equiv_pos_as_xyz
'x, y, z'
'-x, -y, -z'

loop_
_atom_site_label
_atom_site_type_symbol
_atom_site_fract_x
_atom_site_fract_y
_atom_site_fract_z
_atom_site_U_iso_or_equiv
_atom_site_adp_type
_atom_site_occupancy
_atom_site_symmetry_multiplicity
_atom_site_calc_flag
_atom_site_refinement_flags
_atom_site_disorder_assembly
_atom_site_disorder_group
Mn1 Mn 1.0000 1.0000 0.5000 0.01997(17) Uani 1 2 d S . .
N1 N 0.5182(2) 1.0262(2) 0.33666(19) 0.0225(5) Uani 1 1 d . . .
N2 N 0.5077(3) 0.9104(2) 0.3863(2) 0.0263(6) Uani 1 1 d . . .
N3 N 0.7471(2) 0.9824(2) 0.42322(19) 0.0238(5) Uani 1 1 d . . .
N4 N 0.4159(3) 0.7294(2) -0.1481(2) 0.0281(6) Uani 1 1 d . . .
N5 N 0.5226(3) 0.6318(2) -0.1432(2) 0.0297(6) Uani 1 1 d . . .
N6 N 1.0197(3) 0.6148(2) 0.3395(2) 0.0276(6) Uani 1 1 d . . .
N7 N 1.1273(3) 0.6718(3) 0.2978(3) 0.0486(8) Uani 1 1 d . . .
N8 N 1.0396(3) 0.8139(2) 0.4079(2) 0.0278(6) Uani 1 1 d . . .
C1 C 0.6483(3) 0.8891(3) 0.4375(2) 0.0256(6) Uani 1 1 d . . .
H1 H 0.6776 0.8159 0.4800 0.031 Uiso 1 1 calc R . .
C2 C 0.6607(3) 1.0671(3) 0.3594(2) 0.0248(6) Uani 1 1 d . . .
H2 H 0.6943 1.1439 0.3342 0.030 Uiso 1 1 calc R . .
C3 C 0.3854(3) 1.0858(3) 0.2677(2) 0.0260(7) Uani 1 1 d . . .
H3A H 0.4053 1.1784 0.2647 0.031 Uiso 1 1 calc R . .
H3B H 0.3038 1.0751 0.3042 0.031 Uiso 1 1 calc R . .
C4 C 0.3362(3) 1.0296(3) 0.1481(2) 0.0236(6) Uani 1 1 d . . .
C5 C 0.2150(3) 1.0848(3) 0.0736(3) 0.0306(7) Uani 1 1 d . . .
H5 H 0.1655 1.1531 0.0992 0.037 Uiso 1 1 calc R . .
C6 C 0.1670(3) 1.0398(3) -0.0381(3) 0.0328(7) Uani 1 1 d . . .
H6 H 0.0862 1.0784 -0.0868 0.039 Uiso 1 1 calc R . .
C7 C 0.2380(3) 0.9383(3) -0.0774(3) 0.0272(7) Uani 1 1 d . . .
H7 H 0.2057 0.9080 -0.1524 0.033 Uiso 1 1 calc R . .
C8 C 0.3584(3) 0.8815(3) -0.0035(2) 0.0223(6) Uani 1 1 d . . .
C9 C 0.4068(3) 0.9265(3) 0.1088(2) 0.0228(6) Uani 1 1 d . . .
H9 H 0.4869 0.8872 0.1577 0.027 Uiso 1 1 calc R . .
C10 C 0.4355(3) 0.7759(3) -0.0453(2) 0.0223(6) Uani 1 1 d . . .
C11 C 0.5969(3) 0.6273(3) -0.0388(2) 0.0248(6) Uani 1 1 d . . .
C12 C 0.7179(3) 0.5420(3) 0.0131(2) 0.0241(6) Uani 1 1 d . . .
C13 C 0.7664(3) 0.4479(3) -0.0538(3) 0.0271(7) Uani 1 1 d . . .
H13 H 0.7231 0.4404 -0.1315 0.032 Uiso 1 1 calc R . .
C14 C 0.8791(3) 0.3664(3) -0.0036(3) 0.0299(7) Uani 1 1 d . . .
H14 H 0.9122 0.3038 -0.0477 0.036 Uiso 1 1 calc R . .
C15 C 0.9432(3) 0.3765(3) 0.1111(3) 0.0279(7) Uani 1 1 d . . .
H15 H 1.0183 0.3197 0.1437 0.033 Uiso 1 1 calc R . .
C16 C 0.8977(3) 0.4703(3) 0.1794(3) 0.0254(6) Uani 1 1 d . . .
C17 C 0.7842(3) 0.5529(3) 0.1288(3) 0.0252(6) Uani 1 1 d . . .
H17 H 0.7522 0.6163 0.1729 0.030 Uiso 1 1 calc R . .
C18 C 0.9680(4) 0.4812(3) 0.3048(3) 0.0324(7) Uani 1 1 d . . .
H18A H 0.8954 0.4545 0.3458 0.039 Uiso 1 1 calc R . .
H18B H 1.0522 0.4234 0.3238 0.039 Uiso 1 1 calc R . .
C19 C 0.9702(3) 0.6998(3) 0.4041(2) 0.0273(7) Uani 1 1 d . . .
H19 H 0.8963 0.6818 0.4418 0.033 Uiso 1 1 calc R . .
C20 C 1.1338(4) 0.7911(3) 0.3416(3) 0.0434(9) Uani 1 1 d . . .
H20 H 1.1990 0.8550 0.3276 0.052 Uiso 1 1 calc R . .
O2 O 0.6852(6) 0.5585(5) 0.4955(4) 0.0578(14) Uani 0.50 1 d PD . .
O1 O 0.5482(2) 0.71559(17) 0.02942(16) 0.0241(4) Uani 1 1 d . . .
Cl1 Cl 1.03709(7) 1.13985(7) 0.34253(6) 0.02581(19) Uani 1 1 d . . .
C22 C 0.5917(13) 0.5034(15) 0.4007(10) 0.107(5) Uani 0.50 1 d PD . .
H22A H 0.6447 0.4448 0.3626 0.129 Uiso 0.50 1 d PR . .
H22B H 0.5478 0.5694 0.3492 0.129 Uiso 0.50 1 d PR . .
C23 C 0.478(2) 0.4334(19) 0.4428(12) 0.139(9) Uani 0.50 1 d PD . .
H23A H 0.4970 0.3417 0.4439 0.166 Uiso 0.50 1 d PR . .
H23B H 0.3811 0.4466 0.3931 0.166 Uiso 0.50 1 d PR . .
C25 C 0.6105(11) 0.5710(11) 0.5811(8) 0.062(3) Uani 0.50 1 d PD . .
H25A H 0.5821 0.6598 0.5880 0.075 Uiso 0.50 1 d PR . .
H25B H 0.6779 0.5485 0.6514 0.075 Uiso 0.50 1 d PR . .
C24 C 0.478(2) 0.483(2) 0.5601(15) 0.200(12) Uani 0.50 1 d PD . .
H24A H 0.4892 0.4139 0.6131 0.240 Uiso 0.50 1 d PR . .
H24B H 0.3897 0.5304 0.5617 0.240 Uiso 0.50 1 d PR . .

loop_
_atom_site_aniso_label
_atom_site_aniso_U_11
_atom_site_aniso_U_22
_atom_site_aniso_U_33
_atom_site_aniso_U_23
_atom_site_aniso_U_13
_atom_site_aniso_U_12
Mn1 0.0195(3) 0.0197(3) 0.0195(3) -0.0020(2) 0.0030(2) 0.0011(2)
N1 0.0216(12) 0.0249(13) 0.0213(13) -0.0010(10) 0.0060(10) 0.0001(10)
N2 0.0239(13) 0.0280(13) 0.0266(14) 0.0026(11) 0.0053(11) -0.0023(10)
N3 0.0221(13) 0.0264(13) 0.0221(13) 0.0011(10) 0.0040(10) 0.0013(10)
N4 0.0308(14) 0.0257(13) 0.0267(15) 0.0005(11) 0.0050(11) 0.0011(11)
N5 0.0343(15) 0.0266(13) 0.0284(15) -0.0036(11) 0.0090(12) 0.0034(11)
N6 0.0290(14) 0.0230(13) 0.0287(14) -0.0040(11) 0.0038(11) 0.0018(11)
N7 0.0441(18) 0.0432(17) 0.065(2) -0.0240(16) 0.0292(16) -0.0125(14)
N8 0.0280(14) 0.0243(13) 0.0309(15) -0.0030(11) 0.0078(11) -0.0011(11)
C1 0.0275(16) 0.0244(15) 0.0242(16) 0.0031(12) 0.0047(13) 0.0000(12)
C2 0.0233(15) 0.0240(15) 0.0278(16) -0.0007(13) 0.0076(13) -0.0001(12)
C3 0.0205(15) 0.0281(16) 0.0306(17) -0.0010(13) 0.0083(13) 0.0058(12)
C4 0.0189(14) 0.0229(15) 0.0291(17) 0.0005(12) 0.0063(12) -0.0009(11)
C5 0.0248(16) 0.0302(17) 0.0352(18) -0.0032(14) 0.0045(14) 0.0087(13)
C6 0.0227(16) 0.0370(18) 0.0337(19) 0.0058(14) -0.0034(14) 0.0091(13)
C7 0.0243(16) 0.0308(16) 0.0235(16) -0.0005(13) 0.0011(13) -0.0028(13)
C8 0.0191(14) 0.0209(14) 0.0266(16) 0.0002(12) 0.0054(12) -0.0030(11)
C9 0.0177(14) 0.0245(15) 0.0249(16) 0.0040(12) 0.0023(12) 0.0016(11)
C10 0.0207(14) 0.0226(15) 0.0226(16) 0.0037(12) 0.0035(12) -0.0012(11)
C11 0.0280(16) 0.0224(15) 0.0251(17) -0.0052(12) 0.0094(13) -0.0035(12)
C12 0.0236(15) 0.0197(14) 0.0305(17) -0.0022(12) 0.0105(13) -0.0034(11)
C13 0.0295(16) 0.0243(15) 0.0283(17) -0.0043(13) 0.0098(13) -0.0045(12)
C14 0.0337(17) 0.0217(15) 0.0379(19) -0.0076(13) 0.0168(15) 0.0015(13)
C15 0.0255(16) 0.0148(14) 0.045(2) -0.0010(13) 0.0115(14) 0.0011(12)
C16 0.0255(15) 0.0179(14) 0.0328(17) -0.0013(12) 0.0075(13) -0.0019(12)
C17 0.0272(16) 0.0179(14) 0.0322(17) -0.0045(12) 0.0114(13) -0.0001(12)
C18 0.0411(19) 0.0193(15) 0.0347(18) 0.0001(13) 0.0053(15) 0.0050(13)
C19 0.0305(16) 0.0255(16) 0.0272(17) -0.0025(13) 0.0095(13) 0.0043(13)
C20 0.042(2) 0.0366(19) 0.056(2) -0.0213(17) 0.0227(18) -0.0142(16)
O2 0.060(3) 0.071(4) 0.039(3) -0.001(3) 0.009(3) -0.026(3)
O1 0.0234(10) 0.0234(10) 0.0244(11) -0.0011(8) 0.0038(9) 0.0036(8)
Cl1 0.0250(4) 0.0297(4) 0.0221(4) 0.0059(3) 0.0040(3) 0.0029(3)
C22 0.084(8) 0.174(13) 0.063(7) -0.050(8) 0.025(6) -0.058(9)
C23 0.148(15) 0.182(16) 0.111(12) -0.085(11) 0.097(12) -0.129(14)
C25 0.079(8) 0.057(6) 0.058(6) -0.002(5) 0.029(6) 0.003(6)
C24 0.178(19) 0.27(3) 0.18(2) -0.113(19) 0.120(15) -0.162(19)

loop_
_atom_type_symbol
_atom_type_description
_atom_type_scat_dispersion_real
_atom_type_scat_dispersion_imag
_atom_type_scat_source
C C 0.0033 0.0016 'International Tables Vol C Tables 4.2.6.8 and 6.1.1.4'
H H 0.0000 0.0000 'International Tables Vol C Tables 4.2.6.8 and 6.1.1.4'
N N 0.0061 0.0033 'International Tables Vol C Tables 4.2.6.8 and 6.1.1.4'
O O 0.0106 0.0060 'International Tables Vol C Tables 4.2.6.8 and 6.1.1.4'
Mn Mn 0.3368 0.7283 'International Tables Vol C Tables 4.2.6.8 and 6.1.1.4'
Cl Cl 0.1484 0.1585 'International Tables Vol C Tables 4.2.6.8 and 6.1.1.4'

loop_
_geom_angle_atom_site_label_1
_geom_angle_atom_site_label_2
_geom_angle_atom_site_label_3
_geom_angle
_geom_angle_site_symmetry_1
_geom_angle_site_symmetry_3
_geom_angle_publ_flag
N8 Mn1 N8 180.00 . 2_776 ?
N8 Mn1 N3 88.36(8) . 2_776 ?
N8 Mn1 N3 91.64(8) 2_776 2_776 ?
N8 Mn1 N3 91.64(8) . . ?
N8 Mn1 N3 88.36(8) 2_776 . ?
N3 Mn1 N3 180.0 2_776 . ?
N8 Mn1 Cl1 92.58(7) . . ?
N8 Mn1 Cl1 87.42(7) 2_776 . ?
N3 Mn1 Cl1 87.82(6) 2_776 . ?
N3 Mn1 Cl1 92.18(6) . . ?
N8 Mn1 Cl1 87.42(7) . 2_776 ?
N8 Mn1 Cl1 92.58(7) 2_776 2_776 ?
N3 Mn1 Cl1 92.18(6) 2_776 2_776 ?
N3 Mn1 Cl1 87.82(6) . 2_776 ?
Cl1 Mn1 Cl1 180.00 . 2_776 ?
C2 N1 N2 110.1(2) . . ?
C2 N1 C3 129.2(2) . . ?
N2 N1 C3 120.7(2) . . ?
C1 N2 N1 102.2(2) . . ?
C2 N3 C1 103.2(2) . . ?
C2 N3 Mn1 127.45(19) . . ?
C1 N3 Mn1 129.22(19) . . ?
C10 N4 N5 106.2(2) . . ?
C11 N5 N4 106.7(2) . . ?
C19 N6 N7 109.7(2) . . ?
C19 N6 C18 129.7(3) . . ?
N7 N6 C18 120.5(2) . . ?
C20 N7 N6 102.1(2) . . ?
C19 N8 C20 102.2(2) . . ?
C19 N8 Mn1 127.7(2) . . ?
C20 N8 Mn1 130.1(2) . . ?
N2 C1 N3 114.6(3) . . ?
N2 C1 H1 122.7 . . ?
N3 C1 H1 122.7 . . ?
N3 C2 N1 109.8(2) . . ?
N3 C2 H2 125.1 . . ?
N1 C2 H2 125.1 . . ?
N1 C3 C4 113.8(2) . . ?
N1 C3 H3A 108.8 . . ?
C4 C3 H3A 108.8 . . ?
N1 C3 H3B 108.8 . . ?
C4 C3 H3B 108.8 . . ?
H3A C3 H3B 107.7 . . ?
C9 C4 C5 118.6(3) . . ?
C9 C4 C3 123.2(3) . . ?
C5 C4 C3 118.2(2) . . ?
C6 C5 C4 121.0(3) . . ?
C6 C5 H5 119.5 . . ?
C4 C5 H5 119.5 . . ?
C7 C6 C5 120.4(3) . . ?
C7 C6 H6 119.8 . . ?
C5 C6 H6 119.8 . . ?
C6 C7 C8 119.2(3) . . ?
C6 C7 H7 120.4 . . ?
C8 C7 H7 120.4 . . ?
C7 C8 C9 120.5(3) . . ?
C7 C8 C10 119.3(3) . . ?
C9 C8 C10 120.2(2) . . ?
C4 C9 C8 120.3(3) . . ?
C4 C9 H9 119.8 . . ?
C8 C9 H9 119.8 . . ?
N4 C10 O1 112.1(2) . . ?
N4 C10 C8 129.0(3) . . ?
O1 C10 C8 118.9(2) . . ?
N5 C11 O1 112.2(2) . . ?
N5 C11 C12 129.3(3) . . ?
O1 C11 C12 118.5(2) . . ?
C17 C12 C13 119.9(3) . . ?
C17 C12 C11 120.4(2) . . ?
C13 C12 C11 119.7(3) . . ?
C14 C13 C12 119.2(3) . . ?
C14 C13 H13 120.4 . . ?
C12 C13 H13 120.4 . . ?
C15 C14 C13 120.7(3) . . ?
C15 C14 H14 119.6 . . ?
C13 C14 H14 119.6 . . ?
C14 C15 C16 121.1(3) . . ?
C14 C15 H15 119.5 . . ?
C16 C15 H15 119.5 . . ?
C17 C16 C15 118.3(3) . . ?
C17 C16 C18 120.7(3) . . ?
C15 C16 C18 121.0(3) . . ?
C12 C17 C16 120.8(3) . . ?
C12 C17 H17 119.6 . . ?
C16 C17 H17 119.6 . . ?
N6 C18 C16 110.9(2) . . ?
N6 C18 H18A 109.5 . . ?
C16 C18 H18A 109.5 . . ?
N6 C18 H18B 109.5 . . ?
C16 C18 H18B 109.5 . . ?
H18A C18 H18B 108.0 . . ?
N6 C19 N8 110.9(3) . . ?
N6 C19 H19 124.6 . . ?
N8 C19 H19 124.6 . . ?
N7 C20 N8 115.2(3) . . ?
N7 C20 H20 122.4 . . ?
N8 C20 H20 122.4 . . ?
C22 O2 C25 109.8(7) . . ?
C22 O2 C24 35.7(6) . 2_666 ?
C25 O2 C24 74.6(7) . 2_666 ?
C22 O2 C23 87.4(6) . 2_666 ?
C25 O2 C23 23.5(6) . 2_666 ?
C24 O2 C23 51.8(5) 2_666 2_666 ?
C10 O1 C11 102.8(2) . . ?
C24 C22 O2 82.9(13) 2_666 . ?
C24 C22 C23 39.0(18) 2_666 . ?
O2 C22 C23 104.3(10) . . ?
C24 C22 H22A 150.0 2_666 . ?
O2 C22 H22A 110.9 . . ?
C23 C22 H22A 111.0 . . ?
C24 C22 H22B 89.6 2_666 . ?
O2 C22 H22B 110.4 . . ?
C23 C22 H22B 111.4 . . ?
H22A C22 H22B 108.8 . . ?
C22 C23 C24 110.5(12) . . ?
C22 C23 H23A 110.1 . . ?
C24 C23 H23A 109.7 . . ?
C22 C23 H23B 109.2 . . ?
C24 C23 H23B 108.8 . . ?
H23A C23 H23B 108.5 . . ?
O2 C25 C24 111.5(9) . . ?
O2 C25 H25A 109.8 . . ?
C24 C25 H25A 110.6 . . ?
O2 C25 H25B 108.3 . . ?
C24 C25 H25B 108.3 . . ?
H25A C25 H25B 108.3 . . ?
C25 C24 C23 98.9(11) . . ?
C25 C24 H24A 113.0 . . ?
C23 C24 H24A 112.0 . . ?
C25 C24 H24B 110.8 . . ?
C23 C24 H24B 112.6 . . ?
H24A C24 H24B 109.3 . . ?

loop_
_geom_bond_atom_site_label_1
_geom_bond_atom_site_label_2
_geom_bond_distance
_geom_bond_site_symmetry_2
_geom_bond_publ_flag
Mn1 N8 2.270(2) . ?
Mn1 N8 2.270(2) 2_776 ?
Mn1 N3 2.286(2) 2_776 ?
Mn1 N3 2.286(2) . ?
Mn1 Cl1 2.5125(8) . ?
Mn1 Cl1 2.5125(8) 2_776 ?
N1 C2 1.331(3) . ?
N1 N2 1.362(3) . ?
N1 C3 1.455(3) . ?
N2 C1 1.315(4) . ?
N3 C2 1.321(3) . ?
N3 C1 1.356(3) . ?
N4 C10 1.295(4) . ?
N4 N5 1.408(3) . ?
N5 C11 1.287(4) . ?
N6 C19 1.320(3) . ?
N6 N7 1.354(3) . ?
N6 C18 1.461(3) . ?
N7 C20 1.317(4) . ?
N8 C19 1.321(4) . ?
N8 C20 1.344(4) . ?
C1 H1 0.9300 . ?
C2 H2 0.9300 . ?
C3 C4 1.508(4) . ?
C3 H3A 0.9700 . ?
C3 H3B 0.9700 . ?
C4 C9 1.387(4) . ?
C4 C5 1.392(4) . ?
C5 C6 1.383(4) . ?
C5 H5 0.9300 . ?
C6 C7 1.377(4) . ?
C6 H6 0.9300 . ?
C7 C8 1.390(4) . ?
C7 H7 0.9300 . ?
C8 C9 1.391(4) . ?
C8 C10 1.454(4) . ?
C9 H9 0.9300 . ?
C10 O1 1.368(3) . ?
C11 O1 1.368(3) . ?
C11 C12 1.455(4) . ?
C12 C17 1.388(4) . ?
C12 C13 1.397(4) . ?
C13 C14 1.375(4) . ?
C13 H13 0.9300 . ?
C14 C15 1.373(4) . ?
C14 H14 0.9300 . ?
C15 C16 1.392(4) . ?
C15 H15 0.9300 . ?
C16 C17 1.389(4) . ?
C16 C18 1.502(4) . ?
C17 H17 0.9300 . ?
C18 H18A 0.9700 . ?
C18 H18B 0.9700 . ?
C19 H19 0.9300 . ?
C20 H20 0.9300 . ?
O2 C22 1.359(11) . ?
O2 C25 1.389(8) . ?
C22 C23 1.463(9) . ?
C22 H22A 0.9600 . ?
C22 H22B 0.9600 . ?
C23 C24 1.502(9) . ?
C23 H23A 0.9600 . ?
C23 H23B 0.9600 . ?
C25 C24 1.473(9) . ?
C25 H25A 0.9600 . ?
C25 H25B 0.9600 . ?
C24 H24A 0.9600 . ?
C24 H24B 0.9600 . ?

loop_
_geom_torsion_atom_site_label_1
_geom_torsion_atom_site_label_2
_geom_torsion_atom_site_label_3
_geom_torsion_atom_site_label_4
_geom_torsion
_geom_torsion_site_symmetry_1
_geom_torsion_site_symmetry_2
_geom_torsion_site_symmetry_3
_geom_torsion_site_symmetry_4
_geom_torsion_publ_flag
C2 N1 N2 C1 0.3(3) . . . . ?
C3 N1 N2 C1 178.7(2) . . . . ?
N8 Mn1 N3 C2 -121.0(2) . . . . ?
N8 Mn1 N3 C2 59.0(2) 2_776 . . . ?
N3 Mn1 N3 C2 70(100) 2_776 . . . ?
Cl1 Mn1 N3 C2 -28.4(2) . . . . ?
Cl1 Mn1 N3 C2 151.6(2) 2_776 . . . ?
N8 Mn1 N3 C1 63.9(2) . . . . ?
N8 Mn1 N3 C1 -116.1(2) 2_776 . . . ?
N3 Mn1 N3 C1 -106(100) 2_776 . . . ?
Cl1 Mn1 N3 C1 156.5(2) . . . . ?
Cl1 Mn1 N3 C1 -23.5(2) 2_776 . . . ?
C10 N4 N5 C11 0.2(3) . . . . ?
C19 N6 N7 C20 -0.3(3) . . . . ?
C18 N6 N7 C20 175.6(3) . . . . ?
N8 Mn1 N8 C19 -55(100) 2_776 . . . ?
N3 Mn1 N8 C19 130.4(2) 2_776 . . . ?
N3 Mn1 N8 C19 -49.6(2) . . . . ?
Cl1 Mn1 N8 C19 -141.9(2) . . . . ?
Cl1 Mn1 N8 C19 38.1(2) 2_776 . . . ?
N8 Mn1 N8 C20 123(100) 2_776 . . . ?
N3 Mn1 N8 C20 -51.8(3) 2_776 . . . ?
N3 Mn1 N8 C20 128.2(3) . . . . ?
Cl1 Mn1 N8 C20 36.0(3) . . . . ?
Cl1 Mn1 N8 C20 -144.0(3) 2_776 . . . ?
N1 N2 C1 N3 -0.4(3) . . . . ?
C2 N3 C1 N2 0.4(3) . . . . ?
Mn1 N3 C1 N2 176.38(18) . . . . ?
C1 N3 C2 N1 -0.2(3) . . . . ?
Mn1 N3 C2 N1 -176.27(16) . . . . ?
N2 N1 C2 N3 -0.1(3) . . . . ?
C3 N1 C2 N3 -178.3(2) . . . . ?
C2 N1 C3 C4 97.4(3) . . . . ?
N2 N1 C3 C4 -80.7(3) . . . . ?
N1 C3 C4 C9 2.9(4) . . . . ?
N1 C3 C4 C5 -176.5(2) . . . . ?
C9 C4 C5 C6 -1.1(4) . . . . ?
C3 C4 C5 C6 178.3(3) . . . . ?
C4 C5 C6 C7 0.5(5) . . . . ?
C5 C6 C7 C8 0.0(4) . . . . ?
C6 C7 C8 C9 0.0(4) . . . . ?
C6 C7 C8 C10 -178.8(3) . . . . ?
C5 C4 C9 C8 1.1(4) . . . . ?
C3 C4 C9 C8 -178.3(3) . . . . ?
C7 C8 C9 C4 -0.6(4) . . . . ?
C10 C8 C9 C4 178.2(2) . . . . ?
N5 N4 C10 O1 -0.4(3) . . . . ?
N5 N4 C10 C8 177.7(3) . . . . ?
C7 C8 C10 N4 5.7(4) . . . . ?
C9 C8 C10 N4 -173.1(3) . . . . ?
C7 C8 C10 O1 -176.3(2) . . . . ?
C9 C8 C10 O1 4.9(4) . . . . ?
N4 N5 C11 O1 0.1(3) . . . . ?
N4 N5 C11 C12 178.7(3) . . . . ?
N5 C11 C12 C17 179.9(3) . . . . ?
O1 C11 C12 C17 -1.6(4) . . . . ?
N5 C11 C12 C13 -0.7(5) . . . . ?
O1 C11 C12 C13 177.8(2) . . . . ?
C17 C12 C13 C14 0.5(4) . . . . ?
C11 C12 C13 C14 -178.9(3) . . . . ?
C12 C13 C14 C15 0.2(4) . . . . ?
C13 C14 C15 C16 -0.9(4) . . . . ?
C14 C15 C16 C17 0.7(4) . . . . ?
C14 C15 C16 C18 -180.0(3) . . . . ?
C13 C12 C17 C16 -0.7(4) . . . . ?
C11 C12 C17 C16 178.7(2) . . . . ?
C15 C16 C17 C12 0.1(4) . . . . ?
C18 C16 C17 C12 -179.3(3) . . . . ?
C19 N6 C18 C16 112.6(3) . . . . ?
N7 N6 C18 C16 -62.3(4) . . . . ?
C17 C16 C18 N6 -52.6(4) . . . . ?
C15 C16 C18 N6 128.1(3) . . . . ?
N7 N6 C19 N8 0.3(3) . . . . ?
C18 N6 C19 N8 -175.1(3) . . . . ?
C20 N8 C19 N6 -0.1(3) . . . . ?
Mn1 N8 C19 N6 178.17(18) . . . . ?
N6 N7 C20 N8 0.2(4) . . . . ?
C19 N8 C20 N7 -0.1(4) . . . . ?
Mn1 N8 C20 N7 -178.3(2) . . . . ?
N4 C10 O1 C11 0.4(3) . . . . ?
C8 C10 O1 C11 -177.9(2) . . . . ?
N5 C11 O1 C10 -0.3(3) . . . . ?
C12 C11 O1 C10 -179.1(2) . . . . ?
C25 O2 C22 C23 -22.9(14) . . . . ?
O2 C22 C23 C24 18(2) . . . . ?
C22 O2 C25 C24 20.1(16) . . . . ?
O2 C25 C24 C23 -7(2) . . . . ?
C22 C23 C24 C25 -7(2) . . . . ?
